data_2102832
loop_
_publ_author_name
'Ojala, William H.'
'Smieja, Jonathan M.'
'Spude, Jill M.'
'Arola, Trina M.'
'Kuspa, Marika K.'
'Herrera, Nell'
'Ojala, Charles R.'

_publ_section_title
;
 Isostructuralism among `bridge-flipped' isomeric benzylideneanilines
 and phenylhydrazones
;
_journal_coeditor_code GP5015
_journal_issue 3
_journal_name_full 'Acta Crystallographica Section B'
_journal_page_first 485
_journal_page_last 496
_journal_paper_doi 10.1107/S0108768107018034
_journal_volume 63
_journal_year 2007
_chemical_formula_moiety 'C15 H12 N2'
_chemical_formula_sum 'C15 H12 N2'
_chemical_formula_weight 220.27
_chemical_melting_point .144E-143
_chemical_name_systematic
;
 N-(4-cyanobenzylidene)-4-methylaniline
;
_space_group_IT_number 14
_symmetry_cell_setting monoclinic
_symmetry_space_group_name_Hall '-P 2yn'
_symmetry_space_group_name_H-M 'P 1 21/n 1'
_atom_sites_solution_hydrogens geom
_atom_sites_solution_primary direct
_atom_sites_solution_secondary difmap
_audit_creation_method SHELXL-97
_cell_angle_alpha 90.00
_cell_angle_beta 94.635(3)
_cell_angle_gamma 90.00
_cell_formula_units_Z 4
_cell_length_a 6.1878(12)
_cell_length_b 7.3785(15)
_cell_length_c 25.895(5)
_cell_measurement_reflns_used 2582
_cell_measurement_temperature 173(2)
_cell_measurement_theta_max 27.463
_cell_measurement_theta_min 2.871
_cell_volume 1178.4(4)
_computing_cell_refinement 'SAINT, Bruker'
_computing_data_collection 'SMART, Bruker'
_computing_data_reduction 'SAINT, Bruker'
_computing_molecular_graphics 'PLATON (Spek, 2003)'
_computing_publication_material 'SHELXL97 (Sheldrick, 1997)'
_computing_structure_refinement 'SHELXL-97 (Sheldrick, 1997)'
_computing_structure_solution 'SHELXS-97 (Sheldrick, 1990)'
_diffrn_ambient_temperature 173(2)
_diffrn_measured_fraction_theta_full 0.978
_diffrn_measured_fraction_theta_max 0.978
_diffrn_measurement_device_type 'Siemens SMART Platform CCD'
_diffrn_measurement_method 'area detector, omega scans per phi'
_diffrn_radiation_monochromator graphite
_diffrn_radiation_source 'normal-focus sealed tube'
_diffrn_radiation_type MoK\a
_diffrn_radiation_wavelength 0.71073
_diffrn_reflns_av_R_equivalents 0.0000
_diffrn_reflns_av_sigmaI/netI 0.0251
_diffrn_reflns_limit_h_max 7
_diffrn_reflns_limit_h_min -7
_diffrn_reflns_limit_k_max 9
_diffrn_reflns_limit_k_min 0
_diffrn_reflns_limit_l_max 33
_diffrn_reflns_limit_l_min 0
_diffrn_reflns_number 2677
_diffrn_reflns_theta_full 27.62
_diffrn_reflns_theta_max 27.62
_diffrn_reflns_theta_min 1.58
_exptl_absorpt_coefficient_mu 0.074
_exptl_absorpt_correction_T_max 0.975
_exptl_absorpt_correction_T_min 0.971
_exptl_absorpt_correction_type multi-scan
_exptl_absorpt_process_details 'SADABS (Blessing, 1995)'
_exptl_crystal_colour yellow
_exptl_crystal_density_diffrn 1.242
_exptl_crystal_density_method 'not measured'
_exptl_crystal_description prism
_exptl_crystal_F_000 464
_exptl_crystal_size_max 0.43
_exptl_crystal_size_mid 0.30
_exptl_crystal_size_min 0.30
_refine_diff_density_max 0.314
_refine_diff_density_min -0.262
_refine_ls_extinction_method none
_refine_ls_goodness_of_fit_ref 1.074
_refine_ls_hydrogen_treatment constr
_refine_ls_matrix_type full
_refine_ls_number_parameters 155
_refine_ls_number_reflns 2677
_refine_ls_number_restraints 0
_refine_ls_restrained_S_all 1.074
_refine_ls_R_factor_all 0.0766
_refine_ls_R_factor_gt 0.0649
_refine_ls_shift/su_max 0.013
_refine_ls_shift/su_mean 0.000
_refine_ls_structure_factor_coef Fsqd
_refine_ls_weighting_details 'calc w=1/[\s^2^(Fo^2^)+(0.0910P)^2^+0.6802P] where P=(Fo^2^+2Fc^2^)/3'
_refine_ls_weighting_scheme calc
_refine_ls_wR_factor_gt 0.1781
_refine_ls_wR_factor_ref 0.1861
_reflns_number_gt 2218
_reflns_number_total 2677
_reflns_threshold_expression I>2\s(I)
_cod_data_source_file gp5015.cif
_cod_data_source_block VIII
_cod_database_code 2102832

loop_
_symmetry_equiv_pos_as_xyz
'x, y, z'
'-x+1/2, y+1/2, -z+1/2'
'-x, -y, -z'
'x-1/2, -y-1/2, z-1/2'

loop_
_atom_site_type_symbol
_atom_site_label
_atom_site_fract_x
_atom_site_fract_y
_atom_site_fract_z
_atom_site_U_iso_or_equiv
_atom_site_adp_type
_atom_site_calc_flag
_atom_site_refinement_flags
_atom_site_occupancy
C C1 0.0972(3) 0.6698(2) 0.20117(7) 0.0290(4) Uani d . 1
C C2 0.0085(3) 0.7243(2) 0.15264(7) 0.0333(4) Uani d . 1
H H2 -0.1316 0.7778 0.1493 0.040 Uiso calc R 1
C C3 0.1214(3) 0.7018(3) 0.10901(7) 0.0357(4) Uani d . 1
H H3 0.0562 0.7369 0.0761 0.043 Uiso calc R 1
C C4 0.3292(3) 0.6284(2) 0.11289(8) 0.0352(4) Uani d . 1
C C5 0.4204(3) 0.5802(2) 0.16193(8) 0.0363(4) Uani d . 1
H H5 0.5640 0.5336 0.1655 0.044 Uiso calc R 1
C C6 0.3069(3) 0.5985(2) 0.20561(7) 0.0326(4) Uani d . 1
H H6 0.3717 0.5626 0.2385 0.039 Uiso calc R 1
C C7 -0.1337(3) 0.6358(2) 0.32840(7) 0.0294(4) Uani d . 1
C C8 -0.0674(3) 0.5683(2) 0.37745(7) 0.0330(4) Uani d . 1
H H8 0.0685 0.5087 0.3830 0.040 Uiso calc R 1
C C9 -0.1977(3) 0.5874(3) 0.41809(7) 0.0351(4) Uani d . 1
H H9 -0.1513 0.5419 0.4515 0.042 Uiso calc R 1
C C10 -0.3973(3) 0.6739(2) 0.40960(7) 0.0318(4) Uani d . 1
C C11 -0.4645(3) 0.7441(2) 0.36070(7) 0.0320(4) Uani d . 1
H H11 -0.6003 0.8040 0.3552 0.038 Uiso calc R 1
C C12 -0.3328(3) 0.7259(2) 0.32065(7) 0.0307(4) Uani d . 1
H H12 -0.3773 0.7747 0.2875 0.037 Uiso calc R 1
C C13 0.0051(3) 0.6113(2) 0.28558(7) 0.0315(4) Uani d . 1
H H13 0.1271 0.5330 0.2899 0.038 Uiso calc R 1
C C14 0.4529(4) 0.6017(3) 0.06553(9) 0.0494(6) Uani d . 1
H H14C 0.4060 0.4888 0.0481 0.074 Uiso calc R 1
H H14B 0.6085 0.5952 0.0760 0.074 Uiso calc R 1
H H14A 0.4245 0.7038 0.0417 0.074 Uiso calc R 1
C C15 -0.5399(3) 0.6877(3) 0.45064(7) 0.0385(5) Uani d . 1
N N1 -0.0358(2) 0.6935(2) 0.24277(6) 0.0316(4) Uani d . 1
N N2 -0.6566(3) 0.6967(3) 0.48255(7) 0.0553(6) Uani d . 1

loop_
_atom_site_aniso_label
_atom_site_aniso_U_11
_atom_site_aniso_U_22
_atom_site_aniso_U_33
_atom_site_aniso_U_12
_atom_site_aniso_U_13
_atom_site_aniso_U_23
C1 0.0317(9) 0.0187(8) 0.0367(9) -0.0020(6) 0.0041(7) -0.0016(6)
C2 0.0327(9) 0.0267(9) 0.0407(10) 0.0029(7) 0.0037(7) 0.0046(7)
C3 0.0398(10) 0.0309(9) 0.0365(9) -0.0025(8) 0.0043(8) 0.0050(7)
C4 0.0382(10) 0.0234(8) 0.0455(10) -0.0076(7) 0.0128(8) -0.0023(7)
C5 0.0311(9) 0.0240(8) 0.0544(11) -0.0006(7) 0.0083(8) -0.0004(8)
C6 0.0330(9) 0.0230(8) 0.0411(10) -0.0023(7) -0.0008(7) 0.0002(7)
C7 0.0357(9) 0.0184(7) 0.0340(9) -0.0024(7) 0.0022(7) -0.0011(6)
C8 0.0343(9) 0.0255(8) 0.0388(9) 0.0037(7) 0.0002(7) 0.0017(7)
C9 0.0418(10) 0.0302(9) 0.0323(9) 0.0023(8) -0.0022(7) 0.0035(7)
C10 0.0373(9) 0.0253(8) 0.0326(9) -0.0004(7) 0.0022(7) -0.0031(7)
C11 0.0342(9) 0.0249(8) 0.0363(9) 0.0032(7) -0.0002(7) -0.0003(7)
C12 0.0372(9) 0.0228(8) 0.0315(8) 0.0006(7) -0.0013(7) 0.0024(6)
C13 0.0347(9) 0.0211(8) 0.0388(9) 0.0011(7) 0.0040(7) -0.0003(7)
C14 0.0546(13) 0.0429(12) 0.0537(13) -0.0070(10) 0.0233(10) -0.0040(10)
C15 0.0434(11) 0.0369(10) 0.0348(9) 0.0075(8) 0.0011(8) 0.0018(8)
N1 0.0357(8) 0.0253(7) 0.0336(8) -0.0007(6) 0.0029(6) -0.0015(6)
N2 0.0611(12) 0.0659(13) 0.0401(10) 0.0195(10) 0.0124(9) 0.0071(9)

loop_
_atom_type_symbol
_atom_type_description
_atom_type_scat_dispersion_real
_atom_type_scat_dispersion_imag
_atom_type_scat_source
C C 0.0033 0.0016 'International Tables Vol C Tables 4.2.6.8 and 6.1.1.4'
H H 0.0000 0.0000 'International Tables Vol C Tables 4.2.6.8 and 6.1.1.4'
N N 0.0061 0.0033 'International Tables Vol C Tables 4.2.6.8 and 6.1.1.4'

loop_
_geom_angle_atom_site_label_1
_geom_angle_atom_site_label_2
_geom_angle_atom_site_label_3
_geom_angle
_geom_angle_publ_flag
C2 C1 C6 118.69(16) n
C2 C1 N1 116.11(15) n
C6 C1 N1 125.20(16) n
C3 C2 C1 120.95(17) n
C3 C2 H2 120 n
C1 C2 H2 120 n
C2 C3 C4 120.79(17) n
C2 C3 H3 120 n
C4 C3 H3 120 n
C3 C4 C5 117.96(17) n
C3 C4 C14 121.22(18) n
C5 C4 C14 120.81(18) n
C6 C5 C4 121.63(17) n
C6 C5 H5 119 n
C4 C5 H5 119 n
C5 C6 C1 119.92(17) n
C5 C6 H6 120 n
C1 C6 H6 120 n
C8 C7 C12 119.38(16) n
C8 C7 C13 119.81(16) n
C12 C7 C13 120.81(16) n
C9 C8 C7 120.66(16) n
C9 C8 H8 120 n
C7 C8 H8 120 n
C8 C9 C10 119.39(16) n
C8 C9 H9 120 n
C10 C9 H9 120 n
C9 C10 C11 120.49(17) n
C9 C10 C15 120.35(16) n
C11 C10 C15 119.14(16) n
C12 C11 C10 119.67(16) n
C12 C11 H11 120 n
C10 C11 H11 120 n
C11 C12 C7 120.40(16) n
C11 C12 H12 120 n
C7 C12 H12 120 n
N1 C13 C7 120.84(16) y
N1 C13 H13 120 n
C7 C13 H13 120 n
C4 C14 H14C 110 n
C4 C14 H14B 110 n
H14C C14 H14B 110 n
C4 C14 H14A 110 n
H14C C14 H14A 110 n
H14B C14 H14A 110 n
N2 C15 C10 178.5(2) y
C13 N1 C1 121.12(16) y

loop_
_geom_bond_atom_site_label_1
_geom_bond_atom_site_label_2
_geom_bond_distance
_geom_bond_publ_flag
C1 C2 1.390(3) n
C1 C6 1.396(3) n
C1 N1 1.418(2) y
C2 C3 1.386(3) n
C2 H2 0.95 n
C3 C4 1.391(3) n
C3 H3 0.95 n
C4 C5 1.394(3) n
C4 C14 1.510(3) y
C5 C6 1.385(3) n
C5 H5 0.95 n
C6 H6 0.95 n
C7 C8 1.395(2) n
C7 C12 1.400(3) n
C7 C13 1.468(2) y
C8 C9 1.383(3) n
C8 H8 0.95 n
C9 C10 1.392(3) n
C9 H9 0.95 n
C10 C11 1.400(3) n
C10 C15 1.439(3) y
C11 C12 1.376(2) n
C11 H11 0.95 n
C12 H12 0.95 n
C13 N1 1.271(2) y
C13 H13 0.95 n
C14 H14C 0.98 n
C14 H14B 0.98 n
C14 H14A 0.98 n
C15 N2 1.142(3) y

loop_
_geom_torsion_atom_site_label_1
_geom_torsion_atom_site_label_2
_geom_torsion_atom_site_label_3
_geom_torsion_atom_site_label_4
_geom_torsion
_geom_torsion_publ_flag
C6 C1 C2 C3 2.7(3) n
N1 C1 C2 C3 -177.86(15) n
C1 C2 C3 C4 -1.8(3) n
C2 C3 C4 C5 -0.6(3) n
C2 C3 C4 C14 179.43(17) n
C3 C4 C5 C6 2.1(3) n
C14 C4 C5 C6 -177.99(17) n
C4 C5 C6 C1 -1.1(3) n
C2 C1 C6 C5 -1.2(3) n
N1 C1 C6 C5 179.34(15) n
C12 C7 C8 C9 0.9(3) n
C13 C7 C8 C9 -178.90(16) n
C7 C8 C9 C10 0.4(3) n
C8 C9 C10 C11 -1.2(3) n
C8 C9 C10 C15 177.05(17) n
C9 C10 C11 C12 0.6(3) n
C15 C10 C11 C12 -177.66(16) n
C10 C11 C12 C7 0.7(3) n
C8 C7 C12 C11 -1.5(3) n
C13 C7 C12 C11 178.30(15) n
C8 C7 C13 N1 -169.70(17) n
C12 C7 C13 N1 10.5(3) y
C7 C13 N1 C1 -179.73(15) y
C2 C1 N1 C13 163.14(17) n
C6 C1 N1 C13 -17.4(3) y

loop_
_cod_related_entry_id
_cod_related_entry_database
_cod_related_entry_code
1 ChemSpider 30654486
